data_4509119
loop_
_publ_author_name
'Luo, Feng'
'Che, Yun-xia'
'Zheng, Ji-min'

_publ_section_title
;
 Trinuclear Cobalt Based Porous Coordination Polymers Showing Unique
 Topological and Magnetic Variety upon Different Dicarboxylate-like
 Ligands
;
_journal_issue 2
_journal_name_full 'Crystal Growth &amp; Design'
_journal_page_first 1066
_journal_paper_doi 10.1021/cg800895g
_journal_volume 9
_journal_year 2009
_chemical_formula_sum 'C32 H16 Co3 O16'
_chemical_formula_weight 833.24
_chemical_name_systematic
; 
 ? 
;
_space_group_IT_number 15
_symmetry_cell_setting monoclinic
_symmetry_space_group_name_Hall '-C 2yc'
_symmetry_space_group_name_H-M 'C 1 2/c 1'
_atom_sites_solution_hydrogens geom
_atom_sites_solution_primary direct
_atom_sites_solution_secondary difmap
_audit_creation_method SHELXL-97
_cell_angle_alpha 90.00
_cell_angle_beta 92.25(3)
_cell_angle_gamma 90.00
_cell_formula_units_Z 4
_cell_length_a 32.997(7)
_cell_length_b 9.7187(19)
_cell_length_c 18.392(4)
_cell_measurement_reflns_used 8484
_cell_measurement_temperature 113(2)
_cell_measurement_theta_max 27.9885
_cell_measurement_theta_min 2.1846
_cell_volume 5894(2)
_computing_cell_refinement 'RAXIS-RAPID Auto(Rigaku, 2004)'
_computing_data_collection 'RAXIS-RAPID Auto(Rigaku, 2004)'
_computing_data_reduction 'CrystalStructure(Rigaku/MSC, 2004)'
_computing_molecular_graphics 'SHELXL-97 (Sheldrick, 2001)'
_computing_publication_material 'SHELXL-97 (Sheldrick, 1997)'
_computing_structure_refinement 'SHELXL-97 (Sheldrick, 1997)'
_computing_structure_solution 'SHELXS-97 (Sheldrick, 1997)'
_diffrn_ambient_temperature 113(2)
_diffrn_measured_fraction_theta_full 0.988
_diffrn_measured_fraction_theta_max 0.988
_diffrn_measurement_device_type 'rigaku r-axis rapid IP area detector'
_diffrn_measurement_method '\w scans'
_diffrn_radiation_monochromator graphite
_diffrn_radiation_probe x-ray
_diffrn_radiation_type MoK\a
_diffrn_radiation_wavelength 0.71073
_diffrn_reflns_av_R_equivalents 0.0773
_diffrn_reflns_av_sigmaI/netI 0.0642
_diffrn_reflns_limit_h_max 43
_diffrn_reflns_limit_h_min -43
_diffrn_reflns_limit_k_max 12
_diffrn_reflns_limit_k_min -12
_diffrn_reflns_limit_l_max 23
_diffrn_reflns_limit_l_min -24
_diffrn_reflns_number 35806
_diffrn_reflns_theta_full 27.92
_diffrn_reflns_theta_max 27.92
_diffrn_reflns_theta_min 2.18
_diffrn_source 'rotating anode'
_exptl_absorpt_coefficient_mu 0.877
_exptl_absorpt_correction_T_max 0.9492
_exptl_absorpt_correction_T_min 0.8304
_exptl_absorpt_correction_type multi-scan
_exptl_crystal_colour Purple
_exptl_crystal_density_diffrn 0.939
_exptl_crystal_density_method 'not measured'
_exptl_crystal_description Block
_exptl_crystal_F_000 1668
_exptl_crystal_size_max 0.22
_exptl_crystal_size_mid 0.16
_exptl_crystal_size_min 0.06
_platon_squeeze_details
;
;
_refine_diff_density_max 0.736
_refine_diff_density_min -0.849
_refine_diff_density_rms 0.097
_refine_ls_extinction_coef 0.00042(13)
_refine_ls_extinction_expression Fc^*^=kFc[1+0.001xFc^2^\l^3^/sin(2\q)]^-1/4^
_refine_ls_extinction_method SHELXL
_refine_ls_goodness_of_fit_ref 1.014
_refine_ls_hydrogen_treatment refU
_refine_ls_matrix_type full
_refine_ls_number_parameters 233
_refine_ls_number_reflns 6979
_refine_ls_number_restraints 0
_refine_ls_restrained_S_all 1.014
_refine_ls_R_factor_all 0.0803
_refine_ls_R_factor_gt 0.0634
_refine_ls_shift/su_max 0.001
_refine_ls_shift/su_mean 0.000
_refine_ls_structure_factor_coef Fsqd
_refine_ls_weighting_details 'calc w=1/[\s^2^(Fo^2^)+(0.1053P)^2^+0.0000P] where P=(Fo^2^+2Fc^2^)/3'
_refine_ls_weighting_scheme calc
_refine_ls_wR_factor_gt 0.1724
_refine_ls_wR_factor_ref 0.1810
_reflns_number_gt 5439
_reflns_number_total 6979
_reflns_threshold_expression >2sigma(I)
_cod_data_source_file cg800895gsup1.cif
_cod_data_source_block 2Squeeze
_cod_depositor_comments
;
The following automatic conversions were performed:

'_symmetry_cell_setting' value 'Monoclinic' changed to 'monoclinic'
according to /home/saulius/struct/CIF-dictionaries/cif_core.dic
dictionary named 'cif_core.dic' version 2.4.2 from
2011-04-26.

'_exptl_absorpt_correction_type' value 'Multi-scan'
changed to 'multi-scan' according to
/home/saulius/struct/CIF-dictionaries/cif_core.dic dictionary named
'cif_core.dic' version 2.4.2 from
2011-04-26.

'_refine_ls_hydrogen_treatment' value 'refu' changed to
'refU' according to
/home/saulius/struct/CIF-dictionaries/cif_core.dic dictionary named
'cif_core.dic' version 2.4.2 from 2011-04-26.

Automatic conversion script
Id: cif_fix_values 1891 2012-01-12 08:04:46Z andrius 
;
_cod_original_sg_symbol_H-M C2/c
_cod_database_code 4509119

loop_
_symmetry_equiv_pos_as_xyz
'x, y, z'
'-x, y, -z+1/2'
'x+1/2, y+1/2, z'
'-x+1/2, y+1/2, -z+1/2'
'-x, -y, -z'
'x, -y, z-1/2'
'-x+1/2, -y+1/2, -z'
'x+1/2, -y+1/2, z-1/2'

loop_
_atom_site_label
_atom_site_type_symbol
_atom_site_fract_x
_atom_site_fract_y
_atom_site_fract_z
_atom_site_U_iso_or_equiv
_atom_site_adp_type
_atom_site_occupancy
_atom_site_symmetry_multiplicity
_atom_site_calc_flag
_atom_site_refinement_flags
C1 C 0.19313(9) 1.1543(3) 0.37421(17) 0.0333(7) Uani 1 1 d .
C2 C 0.19053(10) 1.0771(4) 0.30302(17) 0.0357(7) Uani 1 1 d .
C3 C 0.15384(10) 1.0266(4) 0.27549(18) 0.0404(8) Uani 1 1 d .
H3 H 0.1300 1.0377 0.3021 0.048 Uiso 1 1 calc R
C4 C 0.22539(10) 1.0612(4) 0.26368(19) 0.0421(8) Uani 1 1 d .
H4 H 0.2505 1.0966 0.2823 0.051 Uiso 1 1 calc R
C5 C 0.22340(10) 0.9927(4) 0.19642(19) 0.0399(8) Uani 1 1 d .
H5 H 0.2472 0.9812 0.1695 0.048 Uiso 1 1 calc R
C6 C 0.18639(10) 0.9419(3) 0.16954(18) 0.0369(7) Uani 1 1 d .
C7 C 0.18474(10) 0.8692(3) 0.09787(17) 0.0314(6) Uani 1 1 d .
C8 C 0.20347(10) 0.4917(3) -0.04097(18) 0.0327(7) Uani 1 1 d .
C9 C 0.22839(10) 0.3661(3) -0.01948(18) 0.0335(7) Uani 1 1 d .
C10 C 0.24724(10) 0.3582(3) 0.04855(18) 0.0360(7) Uani 1 1 d .
H10 H 0.2450 0.4325 0.0817 0.043 Uiso 1 1 calc R
C11 C 0.23061(11) 0.2573(3) -0.0689(2) 0.0372(7) Uani 1 1 d .
H11 H 0.2172 0.2626 -0.1154 0.045 Uiso 1 1 calc R
C12 C 0.07938(12) 0.6230(4) -0.0124(2) 0.0501(9) Uani 1 1 d .
C13 C 0.03771(10) 0.5584(4) -0.0050(2) 0.0444(8) Uani 1 1 d .
C14 C 0.03438(12) 0.4231(5) 0.0073(3) 0.0670(13) Uani 1 1 d .
H14 H 0.0580 0.3672 0.0115 0.080 Uiso 1 1 calc R
C15 C -0.00467(14) 0.3638(5) 0.0138(3) 0.0783(16) Uani 1 1 d .
H15 H -0.0072 0.2686 0.0246 0.094 Uiso 1 1 calc R
C16 C 0.15209(11) 0.9601(4) 0.20934(19) 0.0421(8) Uani 1 1 d .
H16 H 0.1268 0.9259 0.1906 0.051 Uiso 1 1 calc R
Co1 Co 0.152291(12) 0.69968(4) -0.01291(2) 0.02887(15) Uani 1 1 d .
Co2 Co 0.2500 0.7500 0.0000 0.02564(16) Uani 1 2 d S
O1 O 0.21434(7) 0.8825(2) 0.05675(12) 0.0352(5) Uani 1 1 d .
O2 O 0.15282(7) 0.8020(3) 0.08172(13) 0.0398(6) Uani 1 1 d .
O3 O 0.22735(7) 1.1844(2) 0.40013(12) 0.0344(5) Uani 1 1 d .
O4 O 0.15941(7) 1.1806(2) 0.40293(12) 0.0364(5) Uani 1 1 d .
O5 O 0.10988(9) 0.5501(3) -0.00420(18) 0.0635(8) Uani 1 1 d .
O6 O 0.08271(12) 0.7428(4) -0.0286(3) 0.1015(16) Uani 1 1 d .
O7 O 0.20391(6) 0.5930(2) 0.00492(12) 0.0318(5) Uani 1 1 d .
O8 O 0.18279(8) 0.4926(3) -0.09853(15) 0.0511(7) Uani 1 1 d .

loop_
_atom_site_aniso_label
_atom_site_aniso_U_11
_atom_site_aniso_U_22
_atom_site_aniso_U_33
_atom_site_aniso_U_23
_atom_site_aniso_U_13
_atom_site_aniso_U_12
C1 0.0349(16) 0.0311(16) 0.0343(17) -0.0014(13) 0.0046(12) 0.0020(12)
C2 0.0381(17) 0.0377(18) 0.0312(17) -0.0040(14) 0.0008(13) 0.0036(13)
C3 0.0363(17) 0.052(2) 0.0329(17) -0.0146(15) 0.0067(13) -0.0025(14)
C4 0.0367(17) 0.047(2) 0.0430(19) -0.0119(16) 0.0053(14) -0.0011(14)
C5 0.0369(17) 0.0451(19) 0.0383(18) -0.0047(15) 0.0081(14) -0.0030(14)
C6 0.0437(18) 0.0286(16) 0.0384(18) -0.0058(14) 0.0030(14) 0.0015(13)
C7 0.0387(16) 0.0271(15) 0.0291(15) 0.0009(12) 0.0075(12) 0.0067(12)
C8 0.0358(16) 0.0279(15) 0.0344(17) 0.0003(13) -0.0005(13) -0.0048(12)
C9 0.0364(16) 0.0200(14) 0.0439(18) 0.0013(13) -0.0016(13) -0.0034(11)
C10 0.0430(18) 0.0259(15) 0.0389(18) -0.0048(13) 0.0013(14) 0.0000(12)
C11 0.0462(19) 0.0274(16) 0.0377(18) -0.0007(14) -0.0012(14) 0.0019(13)
C12 0.045(2) 0.050(2) 0.055(2) -0.0029(19) -0.0029(17) -0.0110(17)
C13 0.0305(16) 0.055(2) 0.048(2) -0.0024(17) 0.0053(14) -0.0079(15)
C14 0.035(2) 0.058(3) 0.109(4) 0.002(3) 0.000(2) -0.0054(18)
C15 0.041(2) 0.061(3) 0.132(5) 0.014(3) -0.003(3) -0.021(2)
C16 0.0363(17) 0.050(2) 0.0398(19) -0.0115(16) 0.0037(14) -0.0009(15)
Co1 0.0281(2) 0.0284(2) 0.0303(3) 0.00168(16) 0.00342(16) -0.00027(15)
Co2 0.0284(3) 0.0225(3) 0.0262(3) -0.0004(2) 0.0031(2) 0.0005(2)
O1 0.0383(12) 0.0281(11) 0.0398(13) -0.0054(10) 0.0090(9) -0.0001(9)
O2 0.0331(12) 0.0514(15) 0.0352(13) -0.0134(11) 0.0060(9) -0.0039(10)
O3 0.0368(12) 0.0351(12) 0.0313(12) -0.0049(9) 0.0002(9) 0.0006(9)
O4 0.0375(12) 0.0405(13) 0.0316(12) -0.0109(10) 0.0038(9) 0.0013(9)
O5 0.0437(15) 0.0622(19) 0.085(2) -0.0089(17) 0.0088(14) -0.0116(14)
O6 0.058(2) 0.080(3) 0.165(4) 0.052(3) -0.015(2) -0.0313(19)
O7 0.0292(11) 0.0240(10) 0.0427(12) -0.0016(9) 0.0056(9) -0.0005(8)
O8 0.0543(16) 0.0387(14) 0.0588(17) -0.0021(12) -0.0154(13) 0.0025(12)

loop_
_atom_type_symbol
_atom_type_description
_atom_type_scat_dispersion_real
_atom_type_scat_dispersion_imag
_atom_type_scat_source
C C 0.0033 0.0016 'International Tables Vol C Tables 4.2.6.8 and 6.1.1.4'
H H 0.0000 0.0000 'International Tables Vol C Tables 4.2.6.8 and 6.1.1.4'
O O 0.0106 0.0060 'International Tables Vol C Tables 4.2.6.8 and 6.1.1.4'
Co Co 0.3494 0.9721 'International Tables Vol C Tables 4.2.6.8 and 6.1.1.4'

loop_
_geom_angle_atom_site_label_1
_geom_angle_atom_site_label_2
_geom_angle_atom_site_label_3
_geom_angle
_geom_angle_site_symmetry_1
_geom_angle_site_symmetry_3
O3 C1 O4 126.0(3) . .
O3 C1 C2 118.0(3) . .
O4 C1 C2 116.0(3) . .
C3 C2 C4 120.0(3) . .
C3 C2 C1 120.9(3) . .
C4 C2 C1 119.1(3) . .
C16 C3 C2 119.7(3) . .
C16 C3 H3 120.1 . .
C2 C3 H3 120.1 . .
C2 C4 C5 120.0(3) . .
C2 C4 H4 120.0 . .
C5 C4 H4 120.0 . .
C6 C5 C4 119.5(3) . .
C6 C5 H5 120.3 . .
C4 C5 H5 120.3 . .
C16 C6 C5 119.5(3) . .
C16 C6 C7 121.7(3) . .
C5 C6 C7 118.9(3) . .
O1 C7 O2 124.6(3) . .
O1 C7 C6 118.5(3) . .
O2 C7 C6 116.9(3) . .
O8 C8 O7 123.0(3) . .
O8 C8 C9 120.3(3) . .
O7 C8 C9 116.7(3) . .
C10 C9 C11 121.0(3) . .
C10 C9 C8 120.2(3) . .
C11 C9 C8 118.8(3) . .
C9 C10 C11 120.4(3) . 7
C9 C10 H10 119.8 . .
C11 C10 H10 119.8 7 .
C10 C11 C9 118.6(3) 7 .
C10 C11 H11 120.7 7 .
C9 C11 H11 120.7 . .
O6 C12 O5 120.1(4) . .
O6 C12 C13 120.7(4) . .
O5 C12 C13 119.2(4) . .
O6 C12 Co1 67.5(3) . .
O5 C12 Co1 52.9(2) . .
C13 C12 Co1 171.3(3) . .
C15 C13 C14 120.4(4) 5_565 .
C15 C13 C12 119.5(4) 5_565 .
C14 C13 C12 120.0(4) . .
C13 C14 C15 119.6(4) . .
C13 C14 H14 120.2 . .
C15 C14 H14 120.2 . .
C13 C15 C14 120.0(4) 5_565 .
C13 C15 H15 120.0 5_565 .
C14 C15 H15 120.0 . .
C3 C16 C6 121.4(3) . .
C3 C16 H16 119.3 . .
C6 C16 H16 119.3 . .
O4 Co1 O2 113.23(11) 6_575 .
O4 Co1 O7 107.96(9) 6_575 .
O2 Co1 O7 97.80(10) . .
O4 Co1 O5 126.36(12) 6_575 .
O2 Co1 O5 105.63(12) . .
O7 Co1 O5 101.56(11) . .
O4 Co1 O6 86.78(12) 6_575 .
O2 Co1 O6 89.60(15) . .
O7 Co1 O6 158.98(11) . .
O5 Co1 O6 57.43(13) . .
O4 Co1 C12 108.86(12) 6_575 .
O2 Co1 C12 96.85(12) . .
O7 Co1 C12 130.55(12) . .
O5 Co1 C12 29.03(13) . .
O6 Co1 C12 28.50(13) . .
O1 Co2 O1 180.00(13) . 7_565
O1 Co2 O3 93.68(9) . 6_575
O1 Co2 O3 86.32(9) 7_565 6_575
O1 Co2 O3 86.32(9) . 4_545
O1 Co2 O3 93.68(9) 7_565 4_545
O3 Co2 O3 180.00(13) 6_575 4_545
O1 Co2 O7 90.18(8) . .
O1 Co2 O7 89.82(8) 7_565 .
O3 Co2 O7 91.42(9) 6_575 .
O3 Co2 O7 88.58(9) 4_545 .
O1 Co2 O7 89.82(8) . 7_565
O1 Co2 O7 90.18(8) 7_565 7_565
O3 Co2 O7 88.58(9) 6_575 7_565
O3 Co2 O7 91.42(9) 4_545 7_565
O7 Co2 O7 180.00(13) . 7_565
C7 O1 Co2 135.3(2) . .
C7 O2 Co1 116.0(2) . .
C1 O3 Co2 135.1(2) . 4
C1 O4 Co1 125.5(2) . 6_576
C12 O5 Co1 98.1(3) . .
C12 O6 Co1 84.0(3) . .
C8 O7 Co1 107.3(2) . .
C8 O7 Co2 119.95(19) . .
Co1 O7 Co2 102.85(9) . .

loop_
_geom_bond_atom_site_label_1
_geom_bond_atom_site_label_2
_geom_bond_distance
_geom_bond_site_symmetry_2
C1 O3 1.243(4) .
C1 O4 1.276(4) .
C1 C2 1.508(4) .
C2 C3 1.384(5) .
C2 C4 1.391(4) .
C3 C16 1.377(5) .
C3 H3 0.9500 .
C4 C5 1.404(5) .
C4 H4 0.9500 .
C5 C6 1.390(5) .
C5 H5 0.9500 .
C6 C16 1.383(5) .
C6 C7 1.495(4) .
C7 O1 1.265(4) .
C7 O2 1.265(4) .
C8 O8 1.237(4) .
C8 O7 1.296(4) .
C8 C9 1.515(4) .
C9 C10 1.377(5) .
C9 C11 1.398(5) .
C10 C11 1.383(5) 7
C10 H10 0.9500 .
C11 C10 1.383(5) 7
C11 H11 0.9500 .
C12 O6 1.208(5) .
C12 O5 1.235(5) .
C12 C13 1.523(5) .
C12 Co1 2.519(4) .
C13 C15 1.332(6) 5_565
C13 C14 1.339(6) .
C14 C15 1.421(5) .
C14 H14 0.9500 .
C15 C13 1.332(6) 5_565
C15 H15 0.9500 .
C16 H16 0.9500 .
Co1 O4 1.958(2) 6_575
Co1 O2 2.004(2) .
Co1 O7 2.010(2) .
Co1 O5 2.028(3) .
Co1 O6 2.341(4) .
Co2 O1 2.056(2) .
Co2 O1 2.056(2) 7_565
Co2 O3 2.057(2) 6_575
Co2 O3 2.057(2) 4_545
Co2 O7 2.159(2) .
Co2 O7 2.159(2) 7_565
O3 Co2 2.057(2) 4
O4 Co1 1.958(2) 6_576

loop_
_geom_torsion_atom_site_label_1
_geom_torsion_atom_site_label_2
_geom_torsion_atom_site_label_3
_geom_torsion_atom_site_label_4
_geom_torsion
_geom_torsion_site_symmetry_1
_geom_torsion_site_symmetry_4
O3 C1 C2 C3 172.5(3) . .
O4 C1 C2 C3 -6.4(5) . .
O3 C1 C2 C4 -9.8(5) . .
O4 C1 C2 C4 171.4(3) . .
C4 C2 C3 C16 0.3(6) . .
C1 C2 C3 C16 178.1(3) . .
C3 C2 C4 C5 -0.6(6) . .
C1 C2 C4 C5 -178.4(3) . .
C2 C4 C5 C6 0.3(5) . .
C4 C5 C6 C16 0.3(5) . .
C4 C5 C6 C7 180.0(3) . .
C16 C6 C7 O1 164.2(3) . .
C5 C6 C7 O1 -15.5(5) . .
C16 C6 C7 O2 -13.4(5) . .
C5 C6 C7 O2 166.8(3) . .
O8 C8 C9 C10 -171.7(3) . .
O7 C8 C9 C10 5.6(4) . .
O8 C8 C9 C11 6.1(5) . .
O7 C8 C9 C11 -176.6(3) . .
C11 C9 C10 C11 1.1(6) . 7
C8 C9 C10 C11 178.8(3) . 7
C10 C9 C11 C10 -1.1(6) . 7
C8 C9 C11 C10 -178.8(3) . 7
O6 C12 C13 C15 -2.4(7) . 5_565
O5 C12 C13 C15 -179.9(5) . 5_565
Co1 C12 C13 C15 157.0(17) . 5_565
O6 C12 C13 C14 174.7(5) . .
O5 C12 C13 C14 -2.8(6) . .
Co1 C12 C13 C14 -26(2) . .
C15 C13 C14 C15 -2.7(9) 5_565 .
C12 C13 C14 C15 -179.8(4) . .
C13 C14 C15 C13 2.7(9) . 5_565
C2 C3 C16 C6 0.3(6) . .
C5 C6 C16 C3 -0.5(6) . .
C7 C6 C16 C3 179.7(3) . .
O6 C12 Co1 O4 -41.1(4) . 6_575
O5 C12 Co1 O4 132.5(3) . 6_575
C13 C12 Co1 O4 158.0(19) . 6_575
O6 C12 Co1 O2 76.3(3) . .
O5 C12 Co1 O2 -110.1(3) . .
C13 C12 Co1 O2 -84.6(19) . .
O6 C12 Co1 O7 -177.2(3) . .
O5 C12 Co1 O7 -3.6(3) . .
C13 C12 Co1 O7 22(2) . .
O6 C12 Co1 O5 -173.6(5) . .
C13 C12 Co1 O5 25.5(18) . .
O5 C12 Co1 O6 173.6(5) . .
C13 C12 Co1 O6 -161(2) . .
O2 C7 O1 Co2 -51.9(5) . .
C6 C7 O1 Co2 130.6(3) . .
O1 Co2 O1 C7 -131(100) 7_565 .
O3 Co2 O1 C7 111.5(3) 6_575 .
O3 Co2 O1 C7 -68.5(3) 4_545 .
O7 Co2 O1 C7 20.1(3) . .
O7 Co2 O1 C7 -159.9(3) 7_565 .
O1 C7 O2 Co1 4.7(4) . .
C6 C7 O2 Co1 -177.7(2) . .
O4 Co1 O2 C7 -59.5(3) 6_575 .
O7 Co1 O2 C7 54.0(2) . .
O5 Co1 O2 C7 158.3(2) . .
O6 Co1 O2 C7 -145.8(2) . .
C12 Co1 O2 C7 -173.4(2) . .
O4 C1 O3 Co2 13.5(5) . 4
C2 C1 O3 Co2 -165.3(2) . 4
O3 C1 O4 Co1 10.3(5) . 6_576
C2 C1 O4 Co1 -170.9(2) . 6_576
O6 C12 O5 Co1 6.8(5) . .
C13 C12 O5 Co1 -175.7(3) . .
O4 Co1 O5 C12 -60.0(3) 6_575 .
O2 Co1 O5 C12 75.6(3) . .
O7 Co1 O5 C12 177.2(3) . .
O6 Co1 O5 C12 -3.6(3) . .
O5 C12 O6 Co1 -5.9(4) . .
C13 C12 O6 Co1 176.7(4) . .
O4 Co1 O6 C12 141.5(3) 6_575 .
O2 Co1 O6 C12 -105.2(3) . .
O7 Co1 O6 C12 5.9(6) . .
O5 Co1 O6 C12 3.7(3) . .
O8 C8 O7 Co1 22.4(4) . .
C9 C8 O7 Co1 -154.8(2) . .
O8 C8 O7 Co2 -94.3(3) . .
C9 C8 O7 Co2 88.5(3) . .
O4 Co1 O7 C8 -80.1(2) 6_575 .
O2 Co1 O7 C8 162.35(19) . .
O5 Co1 O7 C8 54.6(2) . .
O6 Co1 O7 C8 52.7(5) . .
C12 Co1 O7 C8 56.4(2) . .
O4 Co1 O7 Co2 47.34(12) 6_575 .
O2 Co1 O7 Co2 -70.24(11) . .
O5 Co1 O7 Co2 -178.04(11) . .
O6 Co1 O7 Co2 -179.9(4) . .
C12 Co1 O7 Co2 -176.24(13) . .
O1 Co2 O7 C8 159.6(2) . .
O1 Co2 O7 C8 -20.4(2) 7_565 .
O3 Co2 O7 C8 66.0(2) 6_575 .
O3 Co2 O7 C8 -114.0(2) 4_545 .
O7 Co2 O7 C8 -53(11) 7_565 .
O1 Co2 O7 Co1 40.71(10) . .
O1 Co2 O7 Co1 -139.29(10) 7_565 .
O3 Co2 O7 Co1 -52.97(10) 6_575 .
O3 Co2 O7 Co1 127.03(10) 4_545 .
O7 Co2 O7 Co1 -172(11) 7_565 .

loop_
_platon_squeeze_void_nr
_platon_squeeze_void_average_x
_platon_squeeze_void_average_y
_platon_squeeze_void_average_z
_platon_squeeze_void_volume
_platon_squeeze_void_count_electrons
1 0.000 -0.027 0.002 1643.0 374.5
2 0.500 -0.030 0.311 1643.0 374.5
